data_2101308
loop_
_publ_author_name
'Marsh, R. E.'
'Bernal, I.'

_publ_section_title
;
 More space-group changes
;
_journal_issue 3
_journal_name_full 'Acta Crystallographica Section B'
_journal_page_first 300
_journal_page_last 307
_journal_paper_doi 10.1107/S0108768194011857
_journal_volume 51
_journal_year 1995
_chemical_formula_sum 'C45 H86 Br10 In4 N4 Ni6 O11'
_symmetry_cell_setting monoclinic
_symmetry_space_group_name_Hall '-C 2yc'
_symmetry_space_group_name_H-M 'C 1 2/c 1'
_cell_angle_alpha 90.0
_cell_angle_beta 107.96
_cell_angle_gamma 90.0
_cell_formula_units_Z 4
_cell_length_a 22.869
_cell_length_b 13.198
_cell_length_c 26.775
_cell_volume 7687.577
_diffrn_radiation_type Mo
_diffrn_radiation_wavelength 0.71073
_cod_data_source_file cr0484.cif
_cod_data_source_block cr0484c
_cod_depositor_comments
;
 Marking attached hydrogen atoms.

 Antanas Vaitkus,
 2017-02-07

 Adding the _atom_site_type_symbol data item.

 Antanas Vaitkus,
 2017-02-07
;
_cod_original_cell_volume 7687.45
_cod_database_code 2101308

loop_
_atom_site_label
_atom_site_type_symbol
_atom_site_fract_x
_atom_site_fract_y
_atom_site_fract_z
_atom_site_attached_hydrogens
In(1) In 0.10203(2) 0.65196(2) 0.57764(7) 0
In(2) In 0.11678(2) 0.38402(2) 0.58260(2) 0
Br(1) Br 0.17084(4) 0.779710(10) 0.54992(2) 0
Br(2) Br 0.19987(4) 0.53021(12) 0.64000(8) 0
Br(3) Br 0.08930(4) 0.75828(14) 0.65516(2) 0
Br(4) Br 0.20283(4) 0.28534(7) 0.56080(6) 0
Br(5) Br 0.10862 0.27350(2) 0.66024(10) 0
Ni(1) Ni 0.07864(7) 0.50983(12) 0.501240(10) 0
Ni(2) Ni -0.00680(5) 0.63545 0.49636(6) 0
Ni(3) Ni 0.01930(10) 0.50656(6) 0.57081(11) 0
CT(1) C 0.0403(14) 0.6144(3) 0.4446(12) 0
CT(2) C 0.0509(9) 0.3886(4) 0.4513(3) 0
OT(1) O 0.0589(4) 0.6648(5) 0.41820(10) 0
OT(2) O 0.0750(4) 0.3383 0.4277 0
C(1) C 0.1550(11) 0.5226(16) 0.4966(7) 0
C(2) C -0.0102(4) 0.7694(12) 0.4910(7) 0
C(3) C 0.03210(10) 0.5108(2) 0.63920(10) 0
O(1) O 0.2012(2) 0.5346(4) 0.4908(2) 0
O(2) O -0.0125 0.8553(2) 0.4871(3) 0
O(3) O 0.0354(6) 0.5110(6) 0.68270(10) 0
N(1) N 0.2251(5) 0.5205(6) 0.8104(4) 0
N(3) N 0.0984(4) 0.0073(2) 0.4007(4) 0
C(111) C 0.2952(8) 0.5248(8) 0.8245(6) 2
C(112) C 0.3196(4) 0.5120(12) 0.7777(4) 3
C(121) C 0.2012(4) 0.4236(2) 0.7794(8) 2
C(122) C 0.2248(4) 0.3253(8) 0.8087(6) 3
C(131) C 0.2106(4) 0.5246(4) 0.8606(4) 2
C(132) C 0.1435(7) 0.5183(5) 0.8556 3
C(141) C 0.1960(12) 0.6083(5) 0.7744(8) 2
C(142) C 0.2122(5) 0.7125(8) 0.7978(4) 3
C(311) C 0.09860(10) 0.0344(9) 0.3467(13) 2
C(312) C 0.0800(5) 0.1375 0.3260(10) 3
C(321) C 0.1090(13) -0.1028(5) 0.4094 2
C(322) C 0.1694(3) -0.14480(10) 0.4088(4) 3
C(331) C 0.0368(10) 0.0370(8) 0.4071(5) 2
C(332) C -0.0184 -0.0145(11) 0.3712 3
C(341) C 0.1474 0.06950(10) 0.4398 2
C(342) C 0.1574(14) 0.0454(4) 0.4959(12) 3
O(900) O 0.0000(2) 0.8688 0.2500(5) 0
C(900) C 0.0000(12) 0.7762 0.2500(4) 0
C(901) C 0.0532(13) 0.7222(6) 0.2853(6) 3
